data_4329281
loop_
_publ_author_name
'George J. Sopasis'
'Angelos B. Canaj'
'Aggelos Philippidis'
'Milosz Siczek'
'Tadeusz Lis'
'James R. O'Brien'
'Manolis M. Antonakis'
'Spiros A. Pergantis'
'Constantinos J. Milios'

_publ_section_title
;
 Heptanuclear Heterometallic [Cu6Ln] Clusters: Trapping Lanthanides into
 Copper Cages with Artificial Amino Acids
;
_journal_name_full 'Inorganic Chemistry'
_journal_page_first 5911
_journal_page_last 5918
_journal_paper_doi 10.1021/ic300538q
_journal_volume 51
_journal_year 2012
_chemical_formula_moiety 'C30 H66 Dy N9 O33 Zn6, 3(C2 H6 O), 0.12(H2 O)'
_chemical_formula_sum 'C36 H84.24 Dy N9 O36.12 Zn6'
_chemical_formula_weight 1776.00
_chemical_name_systematic
; 
 ? 
;
_space_group_IT_number 190
_symmetry_cell_setting hexagonal
_symmetry_space_group_name_Hall 'P -6c -2c'
_symmetry_space_group_name_H-M 'P -6 2 c'
_atom_sites_solution_hydrogens geom
_atom_sites_solution_primary direct
_atom_sites_solution_secondary difmap
_audit_creation_method SHELXL-97
_cell_angle_alpha 90.00
_cell_angle_beta 90.00
_cell_angle_gamma 120.00
_cell_formula_units_Z 2
_cell_length_a 20.282(6)
_cell_length_b 20.282(6)
_cell_length_c 13.339(4)
_cell_measurement_reflns_used 10250
_cell_measurement_temperature 100(2)
_cell_measurement_theta_max 30.06
_cell_measurement_theta_min 3.05
_cell_volume 4752(2)
_computing_cell_refinement 'CrysAlis CCD, Oxford Diffraction Ltd.'
_computing_data_collection 'CrysAlis RED, Oxford Diffraction Ltd.'
_computing_data_reduction 'CrysAlis RED, Oxford Diffraction Ltd.'
_computing_structure_refinement 'SHELXL-97 (Sheldrick, 2008)'
_computing_structure_solution 'SHELXS-97 (Sheldrick, 2008)'
_diffrn_ambient_temperature 100(2)
_diffrn_measured_fraction_theta_full 0.981
_diffrn_measured_fraction_theta_max 0.952
_diffrn_measurement_device_type KM4CCD
_diffrn_measurement_method \w
_diffrn_radiation_monochromator graphite
_diffrn_radiation_source 'fine-focus sealed tube'
_diffrn_radiation_type MoK\a
_diffrn_radiation_wavelength 0.71073
_diffrn_reflns_av_R_equivalents 0.0618
_diffrn_reflns_av_sigmaI/netI 0.0398
_diffrn_reflns_limit_h_max 22
_diffrn_reflns_limit_h_min -28
_diffrn_reflns_limit_k_max 27
_diffrn_reflns_limit_k_min -28
_diffrn_reflns_limit_l_max 17
_diffrn_reflns_limit_l_min -13
_diffrn_reflns_number 28877
_diffrn_reflns_theta_full 25.00
_diffrn_reflns_theta_max 30.06
_diffrn_reflns_theta_min 3.05
_exptl_absorpt_coefficient_mu 2.331
_exptl_absorpt_correction_T_max 0.764
_exptl_absorpt_correction_T_min 0.366
_exptl_absorpt_correction_type analytical
_exptl_absorpt_process_details
;
CrysAlis RED, Oxford Diffraction Ltd.,
Version 1.171.32.5
Analytical numeric absorption correction using a 
multifaceted crystal model based on expressions
 derived by R.C. Clark & J.S. Reid.
(Clark, R. C. & Reid, J. S. (1995). Acta Cryst. A51, 887-897)
;
_exptl_crystal_colour blue
_exptl_crystal_density_diffrn 1.241
_exptl_crystal_description block
_exptl_crystal_F_000 1796
_exptl_crystal_size_max 0.60
_exptl_crystal_size_mid 0.14
_exptl_crystal_size_min 0.14
_refine_diff_density_max 2.47
_refine_diff_density_min -1.33
_refine_diff_density_rms 0.140
_refine_ls_abs_structure_details 'Flack H D (1983), Acta Cryst. A39, 876-881'
_refine_ls_abs_structure_Flack 0.48(2)
_refine_ls_extinction_method none
_refine_ls_goodness_of_fit_ref 1.099
_refine_ls_hydrogen_treatment constr
_refine_ls_matrix_type full
_refine_ls_number_parameters 169
_refine_ls_number_reflns 4549
_refine_ls_number_restraints 0
_refine_ls_restrained_S_all 1.099
_refine_ls_R_factor_all 0.0563
_refine_ls_R_factor_gt 0.0449
_refine_ls_shift/su_max 0.001
_refine_ls_shift/su_mean 0.000
_refine_ls_structure_factor_coef Fsqd
_refine_ls_weighting_details 'calc w=1/[\s^2^(Fo^2^)+(0.0752P)^2^+1.8502P] where P=(Fo^2^+2Fc^2^)/3'
_refine_ls_weighting_scheme calc
_refine_ls_wR_factor_gt 0.1177
_refine_ls_wR_factor_ref 0.1224
_reflns_number_gt 3936
_reflns_number_total 4549
_reflns_threshold_expression >2sigma(I)
_cod_data_source_file ic300538q_si_001_13.cif
_cod_data_source_block gis697ba
_cod_database_code 4329281

loop_
_symmetry_equiv_pos_as_xyz
'x, y, z'
'-y, x-y, z'
'-x+y, -x, z'
'x, y, -z+1/2'
'-y, x-y, -z+1/2'
'-x+y, -x, -z+1/2'
'y, x, -z'
'x-y, -y, -z'
'-x, -x+y, -z'
'y, x, z+1/2'
'x-y, -y, z+1/2'
'-x, -x+y, z+1/2'

loop_
_atom_site_label
_atom_site_type_symbol
_atom_site_fract_x
_atom_site_fract_y
_atom_site_fract_z
_atom_site_U_iso_or_equiv
_atom_site_adp_type
_atom_site_occupancy
_atom_site_symmetry_multiplicity
_atom_site_calc_flag
_atom_site_refinement_flags
_atom_site_disorder_assembly
_atom_site_disorder_group
Dy Dy 0.3333 0.6667 0.2500 0.01844(12) Uani 1 6 d S . .
Zn Zn 0.46021(3) 0.83624(3) 0.38068(4) 0.02686(14) Uani 1 1 d . . .
O1 O 0.4518(3) 0.7851(2) 0.2500 0.0230(9) Uani 1 2 d S . .
H1 H 0.4871 0.7734 0.2500 0.028 Uiso 1 2 calc SR . .
O11 O 0.33806(18) 0.75339(18) 0.3801(3) 0.0235(7) Uani 1 1 d . A .
O21 O 0.2299(2) 0.7164(3) 0.4656(3) 0.0426(11) Uani 1 1 d . A .
N11 N 0.4170(3) 0.8830(3) 0.4775(4) 0.0367(11) Uani 1 1 d . A .
H11A H 0.4511 0.9058 0.5292 0.044 Uiso 1 1 calc R . .
H11B H 0.4130 0.9206 0.4443 0.044 Uiso 1 1 calc R . .
C11 C 0.2999(3) 0.7611(3) 0.4477(5) 0.0350(12) Uani 1 1 d . . .
C21 C 0.3409(3) 0.8283(3) 0.5214(5) 0.0483(17) Uani 1 1 d . A .
C31 C 0.3539(6) 0.7979(5) 0.6191(5) 0.089(4) Uani 1 1 d . . .
H31A H 0.3796 0.8398 0.6670 0.134 Uiso 1 1 calc R A .
H31B H 0.3856 0.7749 0.6065 0.134 Uiso 1 1 calc R . .
H31C H 0.3047 0.7595 0.6468 0.134 Uiso 1 1 calc R . .
C41 C 0.2943(5) 0.8685(5) 0.5355(10) 0.110(5) Uani 1 1 d . . .
H41A H 0.3204 0.9107 0.5830 0.165 Uiso 1 1 calc R A .
H41B H 0.2437 0.8321 0.5616 0.165 Uiso 1 1 calc R . .
H41C H 0.2889 0.8883 0.4709 0.165 Uiso 1 1 calc R . .
N1 N 0.4473(4) 0.9764(3) 0.2500 0.0364(16) Uani 1 2 d S . .
O2 O 0.4132(3) 0.9040(3) 0.2500 0.0328(11) Uani 1 2 d S . .
O3 O 0.4634(4) 1.0111(3) 0.3296(5) 0.086(2) Uani 1 1 d . . .
O1W O 0.5651(3) 0.9262(3) 0.3513(4) 0.0578(14) Uani 0.50 1 d P A 1
H1W H 0.5692 0.9730 0.3803 0.087 Uiso 0.50 1 d PR A 1
H2W H 0.5722 0.9323 0.2790 0.087 Uiso 0.50 1 d PR A 1
O1A O 0.5651(3) 0.9262(3) 0.3513(4) 0.0578(14) Uani 0.50 1 d P A -2
C1A C 0.5971(7) 0.9844(7) 0.4088(11) 0.046(3) Uani 0.50 1 d P A -2
O2A O 0.5813(5) 0.9799(5) 0.4953(11) 0.054(3) Uani 0.50 1 d P A -2
C2A C 0.6637(12) 1.0629(10) 0.3620(16) 0.091(8) Uani 0.50 1 d P A -2
H2A1 H 0.7104 1.0718 0.3923 0.136 Uiso 0.50 1 d PR A -2
H2A2 H 0.6561 1.1050 0.3762 0.136 Uiso 0.50 1 d PR A -2
H2A3 H 0.6664 1.0578 0.2908 0.136 Uiso 0.50 1 d PR A -2
O1M O 0.5659(3) 0.7477(4) 0.2500 0.075(3) Uani 1 2 d S B 3
H1M H 0.5396 0.6870 0.2500 0.113 Uiso 1 2 d SR B 3
C1M C 0.6402(14) 0.7921(13) 0.269(6) 0.25(3) Uani 0.50 1 d P C -4
H1M1 H 0.6583 0.8241 0.3285 0.300 Uiso 0.25 1 d P D -4
H1M2 H 0.6583 0.8241 0.2115 0.300 Uiso 0.25 1 d P E -4
H1M3 H 0.6599 0.7766 0.2121 0.300 Uiso 0.25 1 d P F -4
H1M4 H 0.6599 0.7766 0.3279 0.300 Uiso 0.25 1 d P G -4
C2M C 0.6874(19) 0.755(2) 0.275(13) 0.13(6) Uani 0.25 1 d P C -4
H2M1 H 0.7232 0.7719 0.2190 0.188 Uiso 0.25 1 calc PR C -4
H2M2 H 0.6544 0.6997 0.2727 0.188 Uiso 0.25 1 calc PR C -4
H2M3 H 0.7158 0.7693 0.3386 0.188 Uiso 0.25 1 calc PR C -4
C3M C 0.688(2) 0.865(2) 0.222(4) 0.097(15) Uiso 0.25 1 d P C -4
H3M1 H 0.7106 0.9045 0.2735 0.145 Uiso 0.25 1 calc PR C -4
H3M2 H 0.6568 0.8765 0.1767 0.145 Uiso 0.25 1 calc PR C -4
H3M3 H 0.7281 0.8632 0.1837 0.145 Uiso 0.25 1 calc PR C -4
O2W O 1.0000 1.0000 0.2500 0.054(19) Uiso 0.12 6 d SP H 2

loop_
_atom_site_aniso_label
_atom_site_aniso_U_11
_atom_site_aniso_U_22
_atom_site_aniso_U_33
_atom_site_aniso_U_23
_atom_site_aniso_U_13
_atom_site_aniso_U_12
Dy 0.02189(13) 0.02189(13) 0.0116(2) 0.000 0.000 0.01094(7)
Zn 0.0332(3) 0.0230(2) 0.0208(3) -0.0047(2) -0.0039(2) 0.0114(2)
O1 0.024(2) 0.0169(19) 0.024(3) 0.000 0.000 0.0076(16)
O11 0.0275(15) 0.0215(14) 0.0184(18) -0.0061(12) -0.0002(13) 0.0098(12)
O21 0.0323(19) 0.048(2) 0.035(3) -0.0153(19) 0.0084(16) 0.0111(16)
N11 0.041(2) 0.029(2) 0.032(3) -0.0115(19) -0.004(2) 0.0121(17)
C11 0.041(3) 0.035(3) 0.026(3) -0.008(2) -0.002(2) 0.017(2)
C21 0.039(3) 0.040(3) 0.041(4) -0.024(3) 0.010(3) 0.002(2)
C31 0.094(6) 0.057(5) 0.020(4) -0.013(3) 0.003(3) -0.034(5)
C41 0.059(5) 0.076(5) 0.168(11) -0.085(7) 0.026(6) 0.013(4)
N1 0.044(4) 0.020(3) 0.046(5) 0.000 0.000 0.016(3)
O2 0.044(3) 0.022(2) 0.031(3) 0.000 0.000 0.015(2)
O3 0.149(6) 0.040(3) 0.071(4) -0.028(3) -0.051(4) 0.050(3)
O1W 0.036(2) 0.053(3) 0.059(3) -0.026(2) 0.008(2) 0.0028(19)
O1A 0.036(2) 0.053(3) 0.059(3) -0.026(2) 0.008(2) 0.0028(19)
C1A 0.037(6) 0.051(7) 0.046(8) -0.002(6) 0.001(6) 0.020(5)
O2A 0.041(4) 0.059(8) 0.047(6) -0.026(7) -0.007(5) 0.015(4)
C2A 0.088(14) 0.047(8) 0.089(15) -0.033(9) 0.008(11) -0.004(9)
O1M 0.027(3) 0.036(3) 0.157(9) 0.000 0.000 0.011(3)
C1M 0.076(12) 0.090(14) 0.57(9) -0.05(4) -0.18(3) 0.029(12)
C2M 0.047(15) 0.12(3) 0.21(18) -0.03(6) 0.02(4) 0.045(19)

loop_
_atom_type_symbol
_atom_type_description
_atom_type_scat_dispersion_real
_atom_type_scat_dispersion_imag
_atom_type_scat_source
C C 0.0033 0.0016 'International Tables Vol C Tables 4.2.6.8 and 6.1.1.4'
H H 0.0000 0.0000 'International Tables Vol C Tables 4.2.6.8 and 6.1.1.4'
N N 0.0061 0.0033 'International Tables Vol C Tables 4.2.6.8 and 6.1.1.4'
O O 0.0106 0.0060 'International Tables Vol C Tables 4.2.6.8 and 6.1.1.4'
Zn Zn 0.2839 1.4301 'International Tables Vol C Tables 4.2.6.8 and 6.1.1.4'
Dy Dy -0.1892 4.4098 'International Tables Vol C Tables 4.2.6.8 and 6.1.1.4'

loop_
_geom_angle_atom_site_label_1
_geom_angle_atom_site_label_2
_geom_angle_atom_site_label_3
_geom_angle
_geom_angle_site_symmetry_1
_geom_angle_site_symmetry_3
O1 Dy O1 120.001(1) 3_565 .
O1 Dy O1 120.000(1) 3_565 2_665
O1 Dy O1 120.0 . 2_665
O1 Dy O11 71.25(10) 3_565 5_665
O1 Dy O11 134.56(8) . 5_665
O1 Dy O11 67.66(10) 2_665 5_665
O1 Dy O11 134.56(8) 3_565 4
O1 Dy O11 67.65(10) . 4
O1 Dy O11 71.25(10) 2_665 4
O11 Dy O11 74.94(13) 5_665 4
O1 Dy O11 67.66(10) 3_565 6_565
O1 Dy O11 71.25(10) . 6_565
O1 Dy O11 134.56(8) 2_665 6_565
O11 Dy O11 74.94(13) 5_665 6_565
O11 Dy O11 74.94(13) 4 6_565
O1 Dy O11 71.25(10) 3_565 2_665
O1 Dy O11 134.56(8) . 2_665
O1 Dy O11 67.66(10) 2_665 2_665
O11 Dy O11 90.75(16) 5_665 2_665
O11 Dy O11 138.87(6) 4 2_665
O11 Dy O11 138.87(6) 6_565 2_665
O1 Dy O11 134.56(8) 3_565 .
O1 Dy O11 67.65(10) . .
O1 Dy O11 71.25(10) 2_665 .
O11 Dy O11 138.87(6) 5_665 .
O11 Dy O11 90.75(16) 4 .
O11 Dy O11 138.87(6) 6_565 .
O11 Dy O11 74.94(13) 2_665 .
O1 Dy O11 67.66(10) 3_565 3_565
O1 Dy O11 71.25(10) . 3_565
O1 Dy O11 134.56(8) 2_665 3_565
O11 Dy O11 138.87(6) 5_665 3_565
O11 Dy O11 138.87(6) 4 3_565
O11 Dy O11 90.75(16) 6_565 3_565
O11 Dy O11 74.94(13) 2_665 3_565
O11 Dy O11 74.94(13) . 3_565
O1 Dy Zn 103.88(9) 3_565 2_665
O1 Dy Zn 127.28(8) . 2_665
O1 Dy Zn 32.27(4) 2_665 2_665
O11 Dy Zn 84.42(8) 5_665 2_665
O11 Dy Zn 102.06(8) 4 2_665
O11 Dy Zn 159.25(8) 6_565 2_665
O11 Dy Zn 37.33(8) 2_665 2_665
O11 Dy Zn 60.73(8) . 2_665
O11 Dy Zn 103.72(8) 3_565 2_665
O1 Dy Zn 127.28(8) 3_565 4
O1 Dy Zn 32.27(4) . 4
O1 Dy Zn 103.88(9) 2_665 4
O11 Dy Zn 103.72(8) 5_665 4
O11 Dy Zn 37.33(8) 4 4
O11 Dy Zn 60.73(8) 6_565 4
O11 Dy Zn 159.25(8) 2_665 4
O11 Dy Zn 84.42(8) . 4
O11 Dy Zn 102.07(8) 3_565 4
Zn Dy Zn 128.329(8) 2_665 4
O1 Dy Zn 127.28(8) 3_565 .
O1 Dy Zn 32.27(4) . .
O1 Dy Zn 103.88(9) 2_665 .
O11 Dy Zn 159.25(8) 5_665 .
O11 Dy Zn 84.42(8) 4 .
O11 Dy Zn 102.06(8) 6_565 .
O11 Dy Zn 103.72(8) 2_665 .
O11 Dy Zn 37.33(8) . .
O11 Dy Zn 60.73(8) 3_565 .
Zn Dy Zn 98.012(18) 2_665 .
Zn Dy Zn 58.72(3) 4 .
O1 Zn O21 97.31(17) . 3_565
O1 Zn O1W 94.44(19) . .
O21 Zn O1W 101.5(2) 3_565 .
O1 Zn N11 148.31(19) . .
O21 Zn N11 105.7(2) 3_565 .
O1W Zn N11 101.79(19) . .
O1 Zn O11 80.11(15) . .
O21 Zn O11 93.74(16) 3_565 .
O1W Zn O11 164.4(2) . .
N11 Zn O11 77.00(16) . .
O1 Zn Dy 40.11(12) . .
O21 Zn Dy 86.34(11) 3_565 .
O1W Zn Dy 134.50(14) . .
N11 Zn Dy 119.24(13) . .
O11 Zn Dy 42.45(8) . .
Zn O1 Zn 122.2(2) . 4
Zn O1 Dy 107.62(14) . .
Zn O1 Dy 107.62(14) 4 .
Zn O1 H1 106.1 . .
Zn O1 H1 106.1 4 .
Dy O1 H1 106.1 . .
C11 O11 Zn 115.8(3) . .
C11 O11 Dy 143.3(3) . .
Zn O11 Dy 100.22(13) . .
C11 O21 Zn 123.0(4) . 2_665
C21 N11 Zn 115.2(3) . .
C21 N11 H11A 108.5 . .
Zn N11 H11A 108.5 . .
C21 N11 H11B 108.5 . .
Zn N11 H11B 108.5 . .
H11A N11 H11B 107.5 . .
O11 C11 O21 126.1(5) . .
O11 C11 C21 118.4(5) . .
O21 C11 C21 115.3(5) . .
N11 C21 C31 108.2(6) . .
N11 C21 C41 109.5(6) . .
C31 C21 C41 112.7(8) . .
N11 C21 C11 107.9(5) . .
C31 C21 C11 108.3(6) . .
C41 C21 C11 110.0(6) . .
C21 C31 H31A 109.5 . .
C21 C31 H31B 109.5 . .
H31A C31 H31B 109.5 . .
C21 C31 H31C 109.5 . .
H31A C31 H31C 109.5 . .
H31B C31 H31C 109.5 . .
C21 C41 H41A 109.5 . .
C21 C41 H41B 109.5 . .
H41A C41 H41B 109.5 . .
C21 C41 H41C 109.5 . .
H41A C41 H41C 109.5 . .
H41B C41 H41C 109.5 . .
O3 N1 O3 120.2(7) 4 .
O3 N1 O2 119.9(4) 4 .
O3 N1 O2 119.9(4) . .
Zn O1W H1W 109.6 . .
Zn O1W H2W 109.1 . .
H1W O1W H2W 109.2 . .
O2A C1A C2A 120.8(13) . .
O2A C1A H1W 113.7 . .
C2A C1A H1W 106.6 . .
C1A C2A H2A1 106.4 . .
C1A C2A H2A2 112.0 . .
H2A1 C2A H2A2 109.5 . .
C1A C2A H2A3 109.9 . .
H2A1 C2A H2A3 109.5 . .
H2A2 C2A H2A3 109.5 . .
C3M C1M C2M 106(5) . .
C3M C1M H1M1 80.6 . .
C2M C1M H1M1 99.6 . .
C2M C1M H1M2 105.3 . .
H1M1 C1M H1M2 108.4 . .
C3M C1M H1M3 79.6 . .
C2M C1M H1M3 54.1 . .
H1M1 C1M H1M3 140.2 . .
H1M2 C1M H1M3 60.8 . .
C3M C1M H1M4 119.8 . .
C2M C1M H1M4 48.5 . .
H1M1 C1M H1M4 59.5 . .
H1M2 C1M H1M4 140.3 . .
H1M3 C1M H1M4 102.6 . .
H1M3 C2M H1M4 83.3 . .
C1M C2M H2M1 109.5 . .
H1M3 C2M H2M1 74.6 . .
H1M4 C2M H2M1 140.9 . .
C1M C2M H2M2 109.5 . .
H1M3 C2M H2M2 102.4 . .
H1M4 C2M H2M2 106.5 . .
H2M1 C2M H2M2 109.5 . .
C1M C2M H2M3 109.5 . .
H1M3 C2M H2M3 143.6 . .
H1M4 C2M H2M3 71.3 . .
H2M1 C2M H2M3 109.5 . .
H2M2 C2M H2M3 109.5 . .
C1M C3M H3M1 109.5 . .
H1M2 C3M H3M1 145.2 . .
C1M C3M H3M2 109.5 . .
H1M2 C3M H3M2 84.2 . .
H3M1 C3M H3M2 109.5 . .
C1M C3M H3M3 109.5 . .
H1M2 C3M H3M3 94.7 . .
H3M1 C3M H3M3 109.5 . .
H3M2 C3M H3M3 109.5 . .

loop_
_geom_bond_atom_site_label_1
_geom_bond_atom_site_label_2
_geom_bond_distance
_geom_bond_site_symmetry_2
Dy O1 2.403(4) 3_565
Dy O1 2.403(4) .
Dy O1 2.403(4) 2_665
Dy O11 2.438(3) 5_665
Dy O11 2.438(3) 4
Dy O11 2.438(3) 6_565
Dy O11 2.438(3) 2_665
Dy O11 2.438(3) .
Dy O11 2.438(3) 3_565
Dy Zn 3.5550(10) 2_665
Dy Zn 3.5550(10) 4
Dy Zn 3.5550(10) .
Zn O1 1.991(2) .
Zn O21 2.021(4) 3_565
Zn O1W 2.031(5) .
Zn N11 2.042(5) .
Zn O11 2.190(3) .
O1 Zn 1.991(2) 4
O1 H1 0.8600 .
O11 C11 1.249(7) .
O21 C11 1.267(6) .
O21 Zn 2.021(4) 2_665
N11 C21 1.497(7) .
N11 H11A 0.9200 .
N11 H11B 0.9200 .
C11 C21 1.544(8) .
C21 C31 1.519(12) .
C21 C41 1.538(12) .
C31 H31A 0.9800 .
C31 H31B 0.9800 .
C31 H31C 0.9800 .
C41 H41A 0.9800 .
C41 H41B 0.9800 .
C41 H41C 0.9800 .
N1 O3 1.225(6) 4
N1 O3 1.225(6) .
N1 O2 1.272(7) .
O1W H1W 0.9896 .
O1W H2W 0.9752 .
C1A O2A 1.19(2) .
C1A C2A 1.61(2) .
C1A H1W 0.6241 .
C2A H2A1 0.9599 .
C2A H2A2 0.9600 .
C2A H2A3 0.9600 .
O1M H1M 1.0688 .
C1M C3M 1.44(6) .
C1M C2M 1.49(4) .
C1M H1M1 0.9724 .
C1M H1M2 0.9518 .
C1M H1M3 0.9797 .
C1M H1M4 0.9995 .
C2M H1M3 1.2086 .
C2M H1M4 1.1132 .
C2M H2M1 0.9800 .
C2M H2M2 0.9800 .
C2M H2M3 0.9800 .
C3M H1M2 0.7533 .
C3M H3M1 0.9800 .
C3M H3M2 0.9800 .
C3M H3M3 0.9800 .
